data_9008364
loop_
_publ_author_name
'Makovicky, E.'
'Norrestam, R.'

_publ_section_title
;
 The crystal structure of jaskolskiite, Cux Pb2+x (Sb,Bi)2-x S5 (x~0.2),
 a member of the meneghinite homologous series
;
_journal_name_full 'Zeitschrift fur Kristallographie'
_journal_page_first 179
_journal_page_last 194
_journal_volume 171
_journal_year 1985
_chemical_compound_source 'Vena ore deposit, Sweden'
_chemical_formula_sum 'Bi0.51 Cu0.16 Pb2.16 S5 Sb1.31'
_chemical_name_mineral Jaskolskiite
_space_group_IT_number 62
_symmetry_space_group_name_Hall '-P 2c 2ab'
_symmetry_space_group_name_H-M 'P b n m'
_cell_angle_alpha 90
_cell_angle_beta 90
_cell_angle_gamma 90
_cell_length_a 11.312
_cell_length_b 19.8290
_cell_length_c 4.088
_cell_formula_units_Z 4
_cell_volume 916.961
_database_code_amcsd 0010923
_exptl_crystal_density_diffrn 6.404
_cod_original_formula_sum 'Cu.16 Pb2.16 Sb1.31 Bi.51 S5'
_cod_database_code 9008364

loop_
_space_group_symop_operation_xyz
x,y,z
x,y,1/2-z
-x,-y,1/2+z
1/2+x,1/2-y,1/2+z
1/2-x,1/2+y,1/2-z
1/2-x,1/2+y,z
1/2+x,1/2-y,-z
-x,-y,-z

loop_
_atom_site_aniso_label
_atom_site_aniso_U_11
_atom_site_aniso_U_22
_atom_site_aniso_U_33
_atom_site_aniso_U_12
_atom_site_aniso_U_13
_atom_site_aniso_U_23
PbM1 0.03920 0.02710 0.03370 0.00000 0.00000 -0.00260
SbM1 0.03920 0.02710 0.03370 0.00000 0.00000 -0.00260
SbM4 0.03470 0.01570 0.03740 0.00000 0.00000 0.00110
BiM4 0.03470 0.01570 0.03740 0.00000 0.00000 0.00110
PbM2 0.03410 0.02810 0.03460 0.00000 0.00000 0.00060
BiM2 0.03410 0.02810 0.03460 0.00000 0.00000 0.00060
PbM3 0.05130 0.01630 0.03470 0.00000 0.00000 -0.00070

loop_
_atom_site_label
_atom_site_fract_x
_atom_site_fract_y
_atom_site_fract_z
_atom_site_occupancy
_atom_site_U_iso_or_equiv
Cu 0.39150 0.25870 0.25000 0.16000 0.02550
PbM1 0.30140 -0.02370 0.25000 0.29000 0.03330
SbM1 0.30140 -0.02370 0.25000 0.71000 0.03330
SbM4 0.37530 0.12810 0.75000 0.60000 0.02930
BiM4 0.37530 0.12810 0.75000 0.40000 0.02930
PbM2 0.49910 0.40430 0.75000 0.87000 0.03230
BiM2 0.49910 0.40430 0.75000 0.11000 0.03230
PbM3 0.16880 0.29230 0.75000 1.00000 0.03410
S1 0.62850 0.47640 0.25000 1.00000 0.02040
S2 0.56320 0.07930 0.25000 1.00000 0.02540
S3 0.24670 0.17110 0.25000 1.00000 0.03090
S4 0.49480 0.23350 0.75000 1.00000 0.02360
S5 0.31840 0.36800 0.25000 1.00000 0.01840

loop_
_cod_related_entry_id
_cod_related_entry_database
_cod_related_entry_code
1 AMCSD 0010923
